data_2214397
loop_
_publ_author_name
'Yu, Xiao-Chun'
'Li, Shu-Yan'
'Zhong, Ping'

_publ_section_title
4-Bromo-5-[(4-chlorobenzylidene)amino]-1-[2,6-dichloro-4-(trifluoromethyl)phenyl]-1<i>H</i>-pyrazole-3-carbonitrile
_journal_coeditor_code TK2157
_journal_issue 7
_journal_name_full 'Acta Crystallographica Section E'
_journal_page_first o3098
_journal_page_last o3098
_journal_paper_doi 10.1107/S1600536807026256
_journal_volume 63
_journal_year 2007
_chemical_formula_iupac 'C18 H7 Br Cl3 F3 N4'
_chemical_formula_moiety 'C18 H7 Br Cl3 F3 N4'
_chemical_formula_sum 'C18 H7 Br Cl3 F3 N4'
_chemical_formula_weight 522.54
_chemical_melting_point 488.5(5)
_chemical_name_systematic
;
4-Bromo-5-[(4-chlorobenzylidene)amino]-1-[2,6-dichloro-4-
(trifluoromethyl)phenyl]-1H-pyrazole-3-carbonitrile
;
_space_group_IT_number 61
_symmetry_cell_setting orthorhombic
_symmetry_space_group_name_Hall '-P 2ac 2ab'
_symmetry_space_group_name_H-M 'P b c a'
_atom_sites_solution_hydrogens geom
_atom_sites_solution_primary direct
_atom_sites_solution_secondary difmap
_cell_angle_alpha 90
_cell_angle_beta 90
_cell_angle_gamma 90
_cell_formula_units_Z 8
_cell_length_a 10.0338(7)
_cell_length_b 11.5819(8)
_cell_length_c 34.499(3)
_cell_measurement_reflns_used 4261
_cell_measurement_temperature 298(2)
_cell_measurement_theta_max 21.3
_cell_measurement_theta_min 2.4
_cell_volume 4009.1(5)
_computing_cell_refinement 'SAINT (Bruker, 2002)'
_computing_data_collection 'SMART (Bruker, 2002)'
_computing_data_reduction SAINT
_computing_molecular_graphics 'SHELXTL (Bruker, 2002)'
_computing_publication_material SHELXL97
_computing_structure_refinement 'SHELXL97 (Sheldrick, 1997)'
_computing_structure_solution 'SHELXS97 (Sheldrick, 1997)'
_diffrn_ambient_temperature 298(2)
_diffrn_measured_fraction_theta_full 0.949
_diffrn_measured_fraction_theta_max 0.949
_diffrn_measurement_device_type 'Bruker APEX area-detector'
_diffrn_measurement_method '\f and \w'
_diffrn_radiation_monochromator graphite
_diffrn_radiation_source 'fine-focus sealed tube'
_diffrn_radiation_type MoK\a
_diffrn_radiation_wavelength 0.71073
_diffrn_reflns_av_R_equivalents 0.036
_diffrn_reflns_av_sigmaI/netI 0.042
_diffrn_reflns_limit_h_max 9
_diffrn_reflns_limit_h_min -13
_diffrn_reflns_limit_k_max 14
_diffrn_reflns_limit_k_min -15
_diffrn_reflns_limit_l_max 45
_diffrn_reflns_limit_l_min -45
_diffrn_reflns_number 23679
_diffrn_reflns_theta_full 28.3
_diffrn_reflns_theta_max 28.3
_diffrn_reflns_theta_min 1.2
_diffrn_standards_number 0
_exptl_absorpt_coefficient_mu 2.490
_exptl_absorpt_correction_T_max 0.691
_exptl_absorpt_correction_T_min 0.444
_exptl_absorpt_correction_type multi-scan
_exptl_absorpt_process_details '(SADABS; Bruker, 2002)'
_exptl_crystal_colour Colorless
_exptl_crystal_density_diffrn 1.731
_exptl_crystal_density_method 'not measured'
_exptl_crystal_description Block
_exptl_crystal_F_000 2048
_exptl_crystal_size_max 0.39
_exptl_crystal_size_mid 0.17
_exptl_crystal_size_min 0.16
_refine_diff_density_max 1.20
_refine_diff_density_min -0.84
_refine_ls_extinction_method none
_refine_ls_goodness_of_fit_ref 1.04
_refine_ls_hydrogen_treatment constr
_refine_ls_matrix_type full
_refine_ls_number_parameters 262
_refine_ls_number_reflns 4736
_refine_ls_number_restraints 0
_refine_ls_restrained_S_all 1.04
_refine_ls_R_factor_all 0.095
_refine_ls_R_factor_gt 0.058
_refine_ls_shift/su_max 0.001
_refine_ls_shift/su_mean 0.000
_refine_ls_structure_factor_coef Fsqd
_refine_ls_weighting_details 'calc w=1/[\s^2^(Fo^2^)+(0.0966P)^2^+3.5182P] where P=(Fo^2^+2Fc^2^)/3'
_refine_ls_weighting_scheme calc
_refine_ls_wR_factor_gt 0.158
_refine_ls_wR_factor_ref 0.186
_reflns_number_gt 3014
_reflns_number_total 4736
_reflns_threshold_expression I>2\s(I)
_cod_data_source_file tk2157.cif
_cod_data_source_block I
_cod_depositor_comments
;
The following automatic conversions were performed:
'_symmetry_cell_setting' value 'Orthorhombic' changed to 'orthorhombic'
according to '/home/saulius/struct/CIF-dictionaries/cif_core.dic'
dictionary named 'cif_core.dic' version 2.4.1 from 2010-06-29.

Automatic conversion script
Id: cif_fix_enum 1527 2010-12-29 10:47:43Z saulius 

The following automatic conversions were performed:

'_chemical_melting_point' value '488-489' was changed to '488.5(5)' -
the average value was taken and precision was estimated.

Automatic conversion script
Id: cif_fix_values 1646 2011-03-28 12:23:43Z adriana 

The following automatic conversions were performed:

'_chemical_melting_point' value '488-489' was changed to '488.5(5)' -
the average value was taken and precision was
estimated.

'_symmetry_cell_setting' value 'Orthorhombic' changed to
'orthorhombic' according to
/home/saulius/struct/CIF-dictionaries/cif_core.dic dictionary named
'cif_core.dic' version 2.4.1 from 2010-06-29.

Automatic conversion script
Id: cif_fix_values 1715 2011-07-08 13:25:40Z adriana 
;
_cod_database_code 2214397
_cod_database_fobs_code 2214397

loop_
_symmetry_equiv_pos_as_xyz
'x, y, z'
'-x+1/2, -y, z+1/2'
'-x, y+1/2, -z+1/2'
'x+1/2, -y+1/2, -z'
'-x, -y, -z'
'x-1/2, y, -z-1/2'
'x, -y-1/2, z-1/2'
'-x-1/2, y-1/2, z'

loop_
_atom_site_type_symbol
_atom_site_label
_atom_site_fract_x
_atom_site_fract_y
_atom_site_fract_z
_atom_site_U_iso_or_equiv
_atom_site_adp_type
_atom_site_calc_flag
_atom_site_refinement_flags
_atom_site_occupancy
Br Br1 1.01932(6) 0.22489(5) 0.020072(16) 0.0781(2) Uani d . 1
Cl Cl1 0.50245(14) 0.43701(13) 0.08080(3) 0.0729(4) Uani d . 1
Cl Cl2 0.81344(15) 0.17122(15) 0.17059(4) 0.0894(5) Uani d . 1
Cl Cl3 1.32776(14) 0.77979(12) 0.17945(4) 0.0804(4) Uani d . 1
F F1 0.4269(6) 0.3602(5) 0.25418(13) 0.150(2) Uani d . 1
F F2 0.3552(4) 0.4993(4) 0.22440(9) 0.1293(18) Uani d . 1
F F3 0.5420(6) 0.5033(7) 0.25062(15) 0.200(4) Uani d . 1
N N1 0.7224(3) 0.2693(3) 0.09621(9) 0.0474(8) Uani d . 1
N N2 0.6684(3) 0.1819(3) 0.07601(10) 0.0530(8) Uani d . 1
N N3 0.7249(5) -0.0086(4) 0.00155(12) 0.0825(14) Uani d . 1
N N4 0.9101(3) 0.3884(3) 0.10357(9) 0.0471(8) Uani d . 1
C C1 0.4628(5) 0.4421(5) 0.23040(13) 0.0639(13) Uani d . 1
C C2 0.5282(4) 0.3954(4) 0.19469(12) 0.0484(9) Uani d . 1
C C3 0.4871(4) 0.4337(4) 0.15874(12) 0.0474(9) Uani d . 1
H H3 0.4178 0.4867 0.1564 0.057 Uiso calc R 1
C C4 0.5516(4) 0.3913(3) 0.12611(11) 0.0443(9) Uani d . 1
C C5 0.6547(4) 0.3127(3) 0.12953(11) 0.0438(9) Uani d . 1
C C6 0.6911(4) 0.2741(4) 0.16625(13) 0.0527(10) Uani d . 1
C C7 0.6291(4) 0.3172(4) 0.19877(12) 0.0552(10) Uani d . 1
H H7 0.6557 0.2934 0.2233 0.066 Uiso calc R 1
C C8 0.7399(5) 0.0671(4) 0.02214(12) 0.0581(11) Uani d . 1
C C9 0.7597(4) 0.1600(3) 0.04885(11) 0.0474(9) Uani d . 1
C C10 0.8695(4) 0.2339(3) 0.05139(11) 0.0475(9) Uani d . 1
C C11 0.8445(4) 0.3047(3) 0.08248(11) 0.0446(9) Uani d . 1
C C12 0.9998(4) 0.4510(4) 0.08793(12) 0.0483(9) Uani d . 1
H H12 1.0163 0.4440 0.0615 0.058 Uiso calc R 1
C C13 1.0769(4) 0.5334(3) 0.11074(11) 0.0425(8) Uani d . 1
C C14 1.1751(5) 0.5990(4) 0.09282(13) 0.0585(11) Uani d . 1
H H14 1.1897 0.5908 0.0663 0.070 Uiso calc R 1
C C15 1.2515(5) 0.6764(4) 0.11383(14) 0.0642(12) Uani d . 1
H H15 1.3170 0.7203 0.1017 0.077 Uiso calc R 1
C C16 1.2289(4) 0.6867(3) 0.15246(12) 0.0501(9) Uani d . 1
C C17 1.1317(4) 0.6240(3) 0.17108(12) 0.0503(9) Uani d . 1
H H17 1.1176 0.6331 0.1975 0.060 Uiso calc R 1
C C18 1.0557(4) 0.5480(3) 0.15006(11) 0.0468(9) Uani d . 1
H H18 0.9892 0.5058 0.1624 0.056 Uiso calc R 1

loop_
_atom_site_aniso_label
_atom_site_aniso_U_11
_atom_site_aniso_U_22
_atom_site_aniso_U_33
_atom_site_aniso_U_12
_atom_site_aniso_U_13
_atom_site_aniso_U_23
Br1 0.0779(4) 0.0866(4) 0.0696(4) -0.0145(3) 0.0327(3) -0.0231(3)
Cl1 0.0865(9) 0.0873(9) 0.0450(6) 0.0215(7) 0.0038(5) 0.0120(6)
Cl2 0.0807(9) 0.1045(11) 0.0831(9) 0.0444(9) -0.0068(7) 0.0048(8)
Cl3 0.0756(9) 0.0734(9) 0.0922(10) -0.0251(7) -0.0067(7) -0.0206(7)
F1 0.191(5) 0.163(4) 0.097(3) 0.050(4) 0.084(3) 0.037(3)
F2 0.137(4) 0.185(4) 0.066(2) 0.092(3) 0.009(2) -0.021(2)
F3 0.128(4) 0.342(9) 0.130(4) -0.077(4) 0.041(3) -0.163(6)
N1 0.0422(18) 0.0493(19) 0.0507(19) -0.0050(15) 0.0045(14) -0.0097(15)
N2 0.050(2) 0.0506(19) 0.058(2) -0.0075(16) -0.0029(16) -0.0093(17)
N3 0.107(4) 0.076(3) 0.065(3) -0.003(3) -0.011(2) -0.028(2)
N4 0.0471(19) 0.0453(18) 0.0487(18) -0.0064(15) 0.0043(14) -0.0071(15)
C1 0.063(3) 0.087(4) 0.041(2) 0.003(3) 0.003(2) -0.011(2)
C2 0.043(2) 0.056(2) 0.047(2) -0.0071(18) 0.0034(16) -0.0035(18)
C3 0.043(2) 0.051(2) 0.049(2) 0.0034(18) 0.0023(16) 0.0014(18)
C4 0.046(2) 0.048(2) 0.0394(19) -0.0045(17) -0.0002(16) 0.0034(16)
C5 0.040(2) 0.044(2) 0.046(2) -0.0082(17) 0.0037(16) -0.0053(17)
C6 0.043(2) 0.056(3) 0.059(2) 0.0049(19) -0.0029(18) -0.001(2)
C7 0.050(2) 0.071(3) 0.045(2) -0.001(2) -0.0079(18) 0.004(2)
C8 0.068(3) 0.058(3) 0.048(2) 0.000(2) -0.009(2) -0.006(2)
C9 0.054(2) 0.046(2) 0.043(2) 0.0008(18) -0.0038(18) -0.0032(17)
C10 0.051(2) 0.050(2) 0.042(2) -0.0013(18) 0.0088(17) 0.0000(17)
C11 0.044(2) 0.044(2) 0.046(2) -0.0024(17) 0.0006(16) -0.0012(17)
C12 0.051(2) 0.049(2) 0.045(2) -0.0043(18) 0.0032(17) -0.0042(18)
C13 0.039(2) 0.0398(19) 0.049(2) 0.0019(16) 0.0013(16) -0.0016(16)
C14 0.062(3) 0.063(3) 0.051(2) -0.013(2) 0.016(2) -0.008(2)
C15 0.061(3) 0.059(3) 0.072(3) -0.022(2) 0.018(2) -0.006(2)
C16 0.046(2) 0.043(2) 0.061(2) -0.0036(18) -0.0032(18) -0.0066(19)
C17 0.057(2) 0.044(2) 0.049(2) -0.0011(19) 0.0013(18) -0.0017(18)
C18 0.046(2) 0.045(2) 0.049(2) -0.0031(17) 0.0067(17) 0.0029(17)

loop_
_atom_type_symbol
_atom_type_description
_atom_type_scat_dispersion_real
_atom_type_scat_dispersion_imag
_atom_type_scat_source
C C 0.0033 0.0016 'International Tables Vol C Tables 4.2.6.8 and 6.1.1.4'
H H 0.0000 0.0000 'International Tables Vol C Tables 4.2.6.8 and 6.1.1.4'
N N 0.0061 0.0033 'International Tables Vol C Tables 4.2.6.8 and 6.1.1.4'
F F 0.0171 0.0103 'International Tables Vol C Tables 4.2.6.8 and 6.1.1.4'
Cl Cl 0.1484 0.1585 'International Tables Vol C Tables 4.2.6.8 and 6.1.1.4'
Br Br -0.2901 2.4595 'International Tables Vol C Tables 4.2.6.8 and 6.1.1.4'

loop_
_geom_angle_atom_site_label_1
_geom_angle_atom_site_label_2
_geom_angle_atom_site_label_3
_geom_angle
_geom_angle_publ_flag
N2 N1 C11 113.9(3) yes
N2 N1 C5 119.5(3) yes
C11 N1 C5 126.6(3) yes
C9 N2 N1 103.3(3) yes
C12 N4 C11 120.9(3) yes
F3 C1 F2 109.1(6) ?
F3 C1 F1 103.4(6) yes
F2 C1 F1 104.2(5) ?
F3 C1 C2 112.2(4) ?
F2 C1 C2 115.0(4) ?
F1 C1 C2 112.0(5) ?
C7 C2 C3 121.9(4) ?
C7 C2 C1 118.7(4) ?
C3 C2 C1 119.4(4) ?
C2 C3 C4 118.4(4) ?
C2 C3 H3 120.8 ?
C4 C3 H3 120.8 ?
C5 C4 C3 120.8(4) ?
C5 C4 Cl1 119.6(3) ?
C3 C4 Cl1 119.6(3) ?
C4 C5 C6 119.0(4) ?
C4 C5 N1 121.3(4) ?
C6 C5 N1 119.7(4) ?
C7 C6 C5 120.4(4) ?
C7 C6 Cl2 120.3(3) ?
C5 C6 Cl2 119.3(3) ?
C2 C7 C6 119.5(4) ?
C2 C7 H7 120.3 ?
C6 C7 H7 120.3 ?
N3 C8 C9 178.4(5) ?
N2 C9 C10 112.4(3) yes
N2 C9 C8 120.0(4) yes
C10 C9 C8 127.6(4) yes
C11 C10 C9 105.7(3) yes
C11 C10 Br1 129.6(3) yes
C9 C10 Br1 124.6(3) yes
C10 C11 N1 104.7(3) yes
C10 C11 N4 138.1(4) yes
N1 C11 N4 116.9(3) yes
N4 C12 C13 121.2(4) ?
N4 C12 H12 119.4 ?
C13 C12 H12 119.4 ?
C18 C13 C14 118.6(4) ?
C18 C13 C12 121.8(4) ?
C14 C13 C12 119.6(4) ?
C15 C14 C13 120.9(4) ?
C15 C14 H14 119.5 ?
C13 C14 H14 119.5 ?
C16 C15 C14 118.6(4) ?
C16 C15 H15 120.7 ?
C14 C15 H15 120.7 ?
C15 C16 C17 122.0(4) ?
C15 C16 Cl3 119.1(3) ?
C17 C16 Cl3 118.9(3) ?
C18 C17 C16 119.1(4) ?
C18 C17 H17 120.5 ?
C16 C17 H17 120.5 ?
C17 C18 C13 120.8(4) ?
C17 C18 H18 119.6 ?
C13 C18 H18 119.6 ?

loop_
_geom_bond_atom_site_label_1
_geom_bond_atom_site_label_2
_geom_bond_distance
_geom_bond_publ_flag
Br1 C10 1.854(4) yes
Cl1 C4 1.722(4) ?
Cl2 C6 1.717(4) ?
Cl3 C16 1.735(4) ?
F1 C1 1.305(7) ?
F2 C1 1.283(6) ?
F3 C1 1.273(6) yes
N1 N2 1.343(5) yes
N1 C11 1.376(5) yes
N1 C5 1.427(5) yes
N2 C9 1.335(5) yes
N3 C8 1.138(5) yes
N4 C12 1.276(5) yes
N4 C11 1.380(5) yes
C1 C2 1.498(6) ?
C2 C7 1.365(6) ?
C2 C3 1.380(6) ?
C3 C4 1.388(6) ?
C3 H3 0.9300 ?
C4 C5 1.383(6) ?
C5 C6 1.392(6) ?
C6 C7 1.377(6) ?
C7 H7 0.9300 ?
C8 C9 1.431(6) yes
C9 C10 1.398(6) yes
C10 C11 1.373(5) yes
C12 C13 1.459(5) ?
C12 H12 0.9300 ?
C13 C18 1.383(5) ?
C13 C14 1.390(6) ?
C14 C15 1.384(6) ?
C14 H14 0.9300 ?
C15 C16 1.357(6) ?
C15 H15 0.9300 ?
C16 C17 1.376(6) ?
C17 C18 1.372(6) ?
C17 H17 0.9300 ?
C18 H18 0.9300 ?

loop_
_cod_related_entry_id
_cod_related_entry_database
_cod_related_entry_code
1 ChemSpider 30655276
